data_7231141
loop_
_publ_author_name
'Sekine, Akiko'
'Tanaka, Masato'
'Uekusa, Hidehiro'
'Yasuda, Nobuhiro'

_publ_section_title
;
 In situ control of photochromic behavior through dual photo-isomerization
 using cobaloxime complexes with a spiropyran derivative and 2-cyanoethyl
 ligands
;
_journal_issue 39
_journal_name_full CrystEngComm
_journal_page_first 6061
_journal_paper_doi 10.1039/C8CE00982A
_journal_volume 20
_journal_year 2018
_chemical_formula_moiety 'C37 H41 Co N8 O9'
_chemical_formula_sum 'C37 H41 Co N8 O9'
_chemical_formula_weight 800.71
_chemical_name_systematic
'(2-(3',3'-dimethyl-6-nitrospiro[chromene-2,2'-indolin]-1'-yl)ethyl isonicotinate)(2-cyanoethyl)bis(dimethylglyoximato)cobalt(III)'
_chemical_properties_physical Photo-sensitive
_space_group_crystal_system monoclinic
_space_group_IT_number 14
_space_group_name_Hall '-P 2yn'
_space_group_name_H-M_alt 'P 1 21/n 1'
_symmetry_space_group_name_Hall '-P 2yn'
_symmetry_space_group_name_H-M 'P 1 21/n 1'
_atom_sites_solution_hydrogens mixed
_audit_creation_method SHELXL-2014/7
_audit_update_record
;
2018-07-13 deposited with the CCDC.
2018-07-16 downloaded from the CCDC.
;
_cell_angle_alpha 90
_cell_angle_beta 95.394(5)
_cell_angle_gamma 90
_cell_formula_units_Z 4
_cell_length_a 8.4955(14)
_cell_length_b 27.439(4)
_cell_length_c 16.401(2)
_cell_measurement_reflns_used 3421
_cell_measurement_temperature 173(2)
_cell_measurement_theta_max 58.03
_cell_measurement_theta_min 3.15
_cell_volume 3806.3(10)
_computing_cell_refinement 'PROCESS-AUTO (Rigaku, 1998)'
_computing_data_collection 'PROCESS-AUTO (Rigaku, 1998)'
_computing_data_reduction 'PROCESS-AUTO (Rigaku, 1998)'
_computing_publication_material 'SHELXL-2017/1 (Sheldrick, 2017)'
_computing_structure_refinement 'SHELXL-2014/7 (Sheldrick, 2014)'
_computing_structure_solution 'SHELXT 2014/4 (Sheldrick, 2014)'
_diffrn_ambient_temperature 173(2)
_diffrn_measured_fraction_theta_full 0.948
_diffrn_measured_fraction_theta_max 0.944
_diffrn_measurement_device_type 'RIGAKU R-AXIS RAPID-II IP Area Detector'
_diffrn_measurement_method '\w scans'
_diffrn_radiation_type CuK\a
_diffrn_radiation_wavelength 1.54186
_diffrn_reflns_av_R_equivalents 0.1189
_diffrn_reflns_av_unetI/netI 0.1845
_diffrn_reflns_Laue_measured_fraction_full 0.948
_diffrn_reflns_Laue_measured_fraction_max 0.944
_diffrn_reflns_limit_h_max 9
_diffrn_reflns_limit_h_min -9
_diffrn_reflns_limit_k_max 32
_diffrn_reflns_limit_k_min -31
_diffrn_reflns_limit_l_max 17
_diffrn_reflns_limit_l_min -19
_diffrn_reflns_number 21418
_diffrn_reflns_point_group_measured_fraction_full 0.948
_diffrn_reflns_point_group_measured_fraction_max 0.944
_diffrn_reflns_theta_full 67.686
_diffrn_reflns_theta_max 68.242
_diffrn_reflns_theta_min 3.150
_diffrn_source 'X-ray tube'
_exptl_absorpt_coefficient_mu 4.079
_exptl_absorpt_correction_T_max 0.881
_exptl_absorpt_correction_T_min 0.516
_exptl_absorpt_correction_type multi-scan
_exptl_absorpt_process_details 'Absorption was corrected by ABSCOR'
_exptl_crystal_colour yellow
_exptl_crystal_density_diffrn 1.397
_exptl_crystal_description block
_exptl_crystal_F_000 1672
_exptl_crystal_size_max 0.148
_exptl_crystal_size_mid 0.042
_exptl_crystal_size_min 0.032
_refine_diff_density_max 0.383
_refine_diff_density_min -0.394
_refine_diff_density_rms 0.086
_refine_ls_extinction_method none
_refine_ls_goodness_of_fit_ref 1.096
_refine_ls_hydrogen_treatment mixed
_refine_ls_matrix_type full
_refine_ls_number_parameters 507
_refine_ls_number_reflns 6587
_refine_ls_number_restraints 315
_refine_ls_restrained_S_all 1.087
_refine_ls_R_factor_all 0.3528
_refine_ls_R_factor_gt 0.1526
_refine_ls_shift/su_max 0.050
_refine_ls_shift/su_mean 0.001
_refine_ls_structure_factor_coef Fsqd
_refine_ls_weighting_details 'w=1/[\s^2^(Fo^2^)+(0.2000P)^2^] where P=(Fo^2^+2Fc^2^)/3'
_refine_ls_weighting_scheme calc
_refine_ls_wR_factor_gt 0.3991
_refine_ls_wR_factor_ref 0.5001
_reflns_Friedel_coverage 0.000
_reflns_number_gt 1526
_reflns_number_total 6587
_reflns_threshold_expression 'I > 2\s(I)'
_cod_data_source_file c8ce00982a1.cif
_cod_data_source_block II-vis-irradiation
_cod_depositor_comments 'Adding full bibliography for 7231141--7231145.cif.'
_cod_database_code 7231141
_shelx_shelxl_version_number 2017/1
_shelx_space_group_comment
;
The symmetry employed for this shelxl refinement is uniquely defined
by the following loop, which should always be used as a source of
symmetry information in preference to the above space-group names.
They are only intended as comments.
;
_shelx_estimated_absorpt_t_min 0.584
_shelx_estimated_absorpt_t_max 0.881

loop_
_space_group_symop_operation_xyz
'x, y, z'
'-x+1/2, y+1/2, -z+1/2'
'-x, -y, -z'
'x-1/2, -y-1/2, z-1/2'

loop_
_atom_site_label
_atom_site_type_symbol
_atom_site_fract_x
_atom_site_fract_y
_atom_site_fract_z
_atom_site_U_iso_or_equiv
_atom_site_adp_type
_atom_site_occupancy
_atom_site_site_symmetry_order
_atom_site_calc_flag
_atom_site_refinement_flags_posn
_atom_site_refinement_flags_adp
_atom_site_refinement_flags_occupancy
_atom_site_disorder_assembly
_atom_site_disorder_group
Co1 Co 0.4315(4) 0.36472(8) -0.00173(16) 0.1475(15) Uani 1 1 d D U . . .
H1 H 0.385(6) 0.273(2) 0.054(7) 0.28(17) Uiso 1 1 d D . . . .
C1 C 0.137(3) 0.3363(7) -0.0532(12) 0.128(6) Uani 1 1 d . U . . .
N1 N 0.262(2) 0.3207(5) -0.0146(12) 0.149(6) Uani 1 1 d . U . . .
O1 O 0.268(2) 0.2785(4) 0.0305(8) 0.163(5) Uani 1 1 d D U . . .
N8 N 0.3417(14) 0.3977(5) 0.0940(7) 0.119(4) Uani 1 1 d . U . . .
C8 C 0.825(2) 0.3233(6) 0.1472(11) 0.163(7) Uani 1 1 d . U . . .
H8A H 0.8132 0.2882 0.1384 0.244 Uiso 1 1 calc R U . . .
H8AB H 0.8072 0.3312 0.2039 0.244 Uiso 1 1 calc R U . . .
H8AC H 0.9326 0.3332 0.1369 0.244 Uiso 1 1 calc R U . . .
O8 O 0.1773(15) 0.5141(4) 0.3025(7) 0.163(4) Uani 1 1 d . U . . .
N7 N 0.283(2) 0.5781(5) 0.5002(11) 0.167(5) Uani 1 1 d . U . . .
C7 C 0.872(2) 0.4233(6) 0.0665(11) 0.164(7) Uani 1 1 d . U . . .
H7A H 0.9111 0.4358 0.0162 0.246 Uiso 1 1 calc R U . . .
H7AB H 0.9506 0.4014 0.0942 0.246 Uiso 1 1 calc R U . . .
H7AC H 0.8528 0.4506 0.1029 0.246 Uiso 1 1 calc R U . . .
O7 O 0.522(2) 0.6219(5) 0.5192(9) 0.174(5) Uani 1 1 d . U . . .
N6 N 0.888(3) 0.6993(7) 0.2792(14) 0.172(8) Uani 1 1 d . U . . .
C6 C 0.028(3) 0.4091(7) -0.1480(11) 0.171(7) Uani 1 1 d . U . . .
H6A H 0.0642 0.4115 -0.2029 0.257 Uiso 1 1 calc R U . . .
H6AB H 0.0102 0.4419 -0.1271 0.257 Uiso 1 1 calc R U . . .
H6AC H -0.0700 0.3904 -0.1505 0.257 Uiso 1 1 calc R U . . .
O6 O 0.805(2) 0.7217(6) 0.2220(10) 0.205(7) Uani 1 1 d . U . . .
O5 O 1.024(2) 0.6852(5) 0.2954(11) 0.203(7) Uani 1 1 d . U . . .
C5 C -0.0118(18) 0.3080(6) -0.0633(10) 0.145(6) Uani 1 1 d . U . . .
H5A H -0.0339 0.2944 -0.0104 0.174 Uiso 1 1 calc R U . . .
H5AB H -0.0011 0.2815 -0.1024 0.174 Uiso 1 1 calc R U . . .
H5AC H -0.0990 0.3294 -0.0840 0.174 Uiso 1 1 calc R U . . .
O9 O 0.1570(16) 0.4436(4) 0.3681(8) 0.184(5) Uani 1 1 d . U . . .
O4 O 0.5354(16) 0.2833(4) 0.0999(7) 0.178(5) Uani 1 1 d D U . . .
C4 C 0.709(3) 0.3497(8) 0.0904(12) 0.144(7) Uani 1 1 d . U . . .
N4 N 0.582(3) 0.3255(6) 0.0694(10) 0.162(6) Uani 1 1 d D U . . .
O3 O 0.6024(15) 0.4502(4) -0.0370(8) 0.143(4) Uani 1 1 d D U . . .
C3 C 0.715(2) 0.3951(6) 0.0447(10) 0.100(5) Uani 1 1 d . U . . .
N3 N 0.5971(19) 0.4081(6) 0.0046(10) 0.129(5) Uani 1 1 d . U . . .
O2 O 0.3297(15) 0.4474(4) -0.1024(6) 0.158(5) Uani 1 1 d D U . . .
H2 H 0.493(6) 0.446(5) -0.072(7) 0.15(7) Uiso 1 1 d D . . . .
C2 C 0.157(3) 0.3831(10) -0.0898(14) 0.151(7) Uani 1 1 d . U . . .
N2 N 0.289(3) 0.4020(7) -0.0771(10) 0.162(6) Uani 1 1 d . U . . .
N5 N 0.6725(7) 0.2297(2) -0.21668(19) 0.158(11) Uiso 0.526(17) 1 d D . P A 1
C9 C 0.519(3) 0.3299(10) -0.1043(16) 0.129(5) Uiso 0.526(17) 1 d . . P A 1
H9AA H 0.4327 0.3283 -0.1494 0.155 Uiso 0.526(17) 1 calc R U P A 1
H9AB H 0.6050 0.3498 -0.1234 0.155 Uiso 0.526(17) 1 calc R U P A 1
C10 C 0.5880(9) 0.2720(2) -0.08374(18) 0.121(11) Uiso 0.526(17) 1 d D . P A 1
H10A H 0.6865 0.2733 -0.0464 0.145 Uiso 0.526(17) 1 calc R U P A 1
H10B H 0.5087 0.2529 -0.0568 0.145 Uiso 0.526(17) 1 calc R U P A 1
C11 C 0.6186(7) 0.2492(2) -0.15995(19) 0.158(13) Uiso 0.526(17) 1 d D . P A 1
C9A C 0.522(4) 0.2866(12) -0.116(2) 0.132(11) Uiso 0.474(17) 1 d . . P A 2
H9A H 0.5120 0.2821 -0.1757 0.158 Uiso 0.474(17) 1 calc R U P A 2
H9B H 0.4379 0.2683 -0.0925 0.158 Uiso 0.474(17) 1 calc R U P A 2
H9C H 0.6251 0.2746 -0.0930 0.158 Uiso 0.474(17) 1 calc R U P A 2
C10A C 0.5095(8) 0.33069(15) -0.0999(2) 0.129(5) Uiso 0.474(17) 1 d D . P A 2
H10C H 0.4011 0.3317 -0.1294 0.155 Uiso 0.474(17) 1 calc R U P A 2
C11A C 0.5700(7) 0.36112(14) -0.1616(2) 0.171(15) Uiso 0.474(17) 1 d D . P A 2
N5A N 0.5966(9) 0.39189(14) -0.2105(2) 0.255(19) Uiso 0.474(17) 1 d D . P A 2
C38 C 0.272(2) 0.4703(6) 0.1689(12) 0.169(7) Uani 1 1 d . U . . .
H38 H 0.2562 0.5045 0.1680 0.202 Uiso 1 1 calc R U . . .
C37 C 0.335(2) 0.4457(6) 0.1024(10) 0.140(6) Uani 1 1 d . U . . .
H37 H 0.3751 0.4651 0.0611 0.169 Uiso 1 1 calc R U . . .
C36 C 0.300(2) 0.3713(6) 0.1579(12) 0.154(6) Uani 1 1 d . U . . .
H36 H 0.3173 0.3371 0.1584 0.185 Uiso 1 1 calc R U . . .
C35 C 0.2321(18) 0.3927(6) 0.2234(10) 0.133(5) Uani 1 1 d . U . . .
H35 H 0.1828 0.3723 0.2603 0.159 Uiso 1 1 calc R U . . .
C34 C 0.2341(19) 0.4417(6) 0.2362(11) 0.131(5) Uani 1 1 d . U . . .
C33 C 0.182(2) 0.4671(8) 0.3076(12) 0.155(7) Uani 1 1 d . U . . .
C32 C 0.160(3) 0.5408(6) 0.3807(10) 0.147(6) Uani 1 1 d . U . . .
H32A H 0.0999 0.5712 0.3682 0.176 Uiso 1 1 calc R U . . .
H32B H 0.0983 0.5205 0.4161 0.176 Uiso 1 1 calc R U . . .
C31 C 0.316(3) 0.5532(7) 0.4264(12) 0.157(7) Uani 1 1 d . U . . .
H31A H 0.3770 0.5231 0.4399 0.189 Uiso 1 1 calc R U . . .
H31B H 0.3777 0.5744 0.3926 0.189 Uiso 1 1 calc R U . . .
C30 C 0.302(2) 0.5518(8) 0.5745(14) 0.143(6) Uani 1 1 d . U . . .
C29 C 0.281(2) 0.5012(8) 0.5858(13) 0.158(6) Uani 1 1 d . U . . .
H29 H 0.2629 0.4795 0.5409 0.190 Uiso 1 1 calc R U . . .
C28 C 0.289(2) 0.4854(7) 0.6661(17) 0.162(7) Uani 1 1 d . U . . .
H28 H 0.2780 0.4517 0.6776 0.194 Uiso 1 1 calc R U . . .
C27 C 0.314(2) 0.5196(9) 0.7317(12) 0.168(7) Uani 1 1 d . U . . .
H27 H 0.3154 0.5085 0.7866 0.202 Uiso 1 1 calc R U . . .
C26 C 0.334(2) 0.5655(8) 0.7179(13) 0.154(6) Uani 1 1 d . U . . .
H26 H 0.3585 0.5872 0.7624 0.185 Uiso 1 1 calc R U . . .
C25 C 0.318(3) 0.5830(8) 0.6378(15) 0.170(7) Uani 1 1 d . U . . .
C24 C 0.136(3) 0.6558(7) 0.6048(12) 0.229(11) Uani 1 1 d . U . . .
H24A H 0.1435 0.6914 0.6024 0.344 Uiso 1 1 calc R U . . .
H24B H 0.0907 0.6462 0.6551 0.344 Uiso 1 1 calc R U . . .
H24C H 0.0692 0.6439 0.5572 0.344 Uiso 1 1 calc R U . . .
C23 C 0.420(3) 0.6687(6) 0.6518(11) 0.169(7) Uani 1 1 d . U . . .
H23A H 0.5250 0.6540 0.6619 0.253 Uiso 1 1 calc R U . . .
H23B H 0.3791 0.6765 0.7042 0.253 Uiso 1 1 calc R U . . .
H23C H 0.4271 0.6986 0.6197 0.253 Uiso 1 1 calc R U . . .
C22 C 0.309(3) 0.6330(8) 0.6046(13) 0.158(7) Uani 1 1 d . U . . .
C21 C 0.355(3) 0.6262(7) 0.5163(13) 0.138(5) Uani 1 1 d . U . . .
C20 C 0.287(3) 0.6601(7) 0.4583(13) 0.165(8) Uani 1 1 d . U . . .
H20 H 0.1794 0.6690 0.4613 0.198 Uiso 1 1 calc R U . . .
C19 C 0.365(3) 0.6805(7) 0.3986(16) 0.177(8) Uani 1 1 d . U . . .
H19 H 0.3126 0.7009 0.3578 0.213 Uiso 1 1 calc R U . . .
C18 C 0.623(3) 0.6893(6) 0.3383(14) 0.150(6) Uani 1 1 d . U . . .
H18 H 0.5781 0.7078 0.2930 0.180 Uiso 1 1 calc R U . . .
C17 C 0.527(4) 0.6702(7) 0.3998(14) 0.144(6) Uani 1 1 d . U . . .
C16 C 0.604(4) 0.6395(9) 0.4583(18) 0.157(7) Uani 1 1 d . U . . .
C15 C 0.758(3) 0.6317(7) 0.4690(13) 0.159(7) Uani 1 1 d . U . . .
H15 H 0.8030 0.6157 0.5171 0.191 Uiso 1 1 calc R U . . .
C14 C 0.857(3) 0.6470(8) 0.4097(19) 0.200(9) Uani 1 1 d . U . . .
H14 H 0.9641 0.6369 0.4098 0.240 Uiso 1 1 calc R U . . .
C13 C 0.783(4) 0.6788(8) 0.3494(13) 0.151(7) Uani 1 1 d . U . . .

loop_
_atom_site_aniso_label
_atom_site_aniso_U_11
_atom_site_aniso_U_22
_atom_site_aniso_U_33
_atom_site_aniso_U_23
_atom_site_aniso_U_13
_atom_site_aniso_U_12
Co1 0.217(3) 0.0966(18) 0.139(2) -0.0124(16) 0.067(2) -0.016(2)
C1 0.138(17) 0.123(15) 0.130(14) 0.009(11) 0.053(13) 0.019(14)
N1 0.179(15) 0.062(8) 0.213(15) -0.014(9) 0.063(13) -0.019(9)
O1 0.252(16) 0.088(7) 0.162(9) -0.027(6) 0.084(10) -0.002(8)
N8 0.161(10) 0.108(9) 0.097(8) -0.005(7) 0.052(8) -0.001(8)
C8 0.186(18) 0.155(14) 0.153(15) 0.025(13) 0.046(14) 0.001(13)
O8 0.242(12) 0.105(7) 0.149(9) 0.029(7) 0.066(8) 0.041(8)
N7 0.251(15) 0.113(10) 0.148(12) -0.019(10) 0.076(12) -0.037(10)
C7 0.163(17) 0.143(13) 0.193(17) 0.012(12) 0.054(14) 0.061(14)
O7 0.178(13) 0.169(10) 0.185(12) 0.013(8) 0.057(11) -0.003(10)
N6 0.22(2) 0.141(14) 0.152(18) -0.067(13) 0.013(18) 0.005(15)
C6 0.192(18) 0.188(16) 0.134(14) -0.021(13) 0.018(15) -0.038(16)
O6 0.253(19) 0.215(15) 0.159(13) -0.029(11) 0.075(12) -0.055(13)
O5 0.239(16) 0.163(11) 0.216(14) 0.029(10) 0.063(14) 0.036(12)
C5 0.089(11) 0.129(11) 0.224(18) -0.011(11) 0.054(12) 0.009(10)
O9 0.260(14) 0.136(9) 0.176(11) -0.015(8) 0.116(11) -0.011(9)
O4 0.245(14) 0.073(6) 0.233(12) 0.023(7) 0.113(11) 0.016(8)
C4 0.21(2) 0.124(16) 0.095(13) -0.023(12) 0.026(14) -0.008(16)
N4 0.242(18) 0.090(10) 0.156(13) -0.015(10) 0.024(13) 0.037(12)
O3 0.151(12) 0.078(7) 0.209(11) 0.022(7) 0.071(10) 0.005(7)
C3 0.102(13) 0.095(11) 0.106(12) 0.012(9) 0.027(11) -0.022(11)
N3 0.120(12) 0.111(11) 0.151(12) -0.018(9) -0.003(10) -0.007(10)
O2 0.207(13) 0.118(8) 0.149(9) 0.023(7) 0.019(9) -0.039(8)
C2 0.163(19) 0.166(19) 0.126(16) 0.001(14) 0.018(16) 0.012(18)
N2 0.190(16) 0.172(16) 0.133(12) -0.042(12) 0.054(13) 0.003(15)
C38 0.248(19) 0.101(11) 0.164(15) -0.003(12) 0.056(15) 0.022(12)
C37 0.197(16) 0.082(10) 0.147(13) -0.013(10) 0.037(12) -0.003(10)
C36 0.176(14) 0.141(13) 0.160(14) -0.008(12) 0.091(13) 0.003(11)
C35 0.139(12) 0.105(12) 0.157(14) 0.026(10) 0.036(11) 0.010(10)
C34 0.160(14) 0.094(11) 0.145(14) 0.018(11) 0.048(12) -0.004(10)
C33 0.204(17) 0.134(15) 0.142(15) 0.007(13) 0.088(14) -0.002(13)
C32 0.205(18) 0.132(12) 0.111(13) -0.023(10) 0.053(13) 0.026(13)
C31 0.197(18) 0.137(13) 0.147(16) -0.014(12) 0.067(15) 0.006(13)
C30 0.172(15) 0.125(15) 0.134(16) 0.003(15) 0.022(13) 0.015(12)
C29 0.200(17) 0.142(16) 0.136(16) -0.022(12) 0.034(14) 0.006(13)
C28 0.176(16) 0.117(13) 0.192(19) 0.037(15) 0.013(16) -0.010(11)
C27 0.24(2) 0.127(14) 0.143(15) 0.010(14) 0.058(14) -0.010(15)
C26 0.184(16) 0.143(16) 0.139(16) -0.008(13) 0.035(13) 0.016(13)
C25 0.26(2) 0.119(14) 0.127(16) 0.001(14) 0.008(15) -0.042(14)
C24 0.36(3) 0.173(16) 0.172(17) 0.008(13) 0.10(2) 0.07(2)
C23 0.22(2) 0.131(13) 0.160(15) 0.030(12) 0.047(15) 0.030(14)
C22 0.203(19) 0.139(16) 0.136(16) 0.012(13) 0.042(15) -0.025(15)
C21 0.157(17) 0.117(14) 0.143(17) 0.007(12) 0.023(15) -0.012(13)
C20 0.21(2) 0.143(14) 0.143(15) 0.028(12) 0.042(15) 0.058(14)
C19 0.19(2) 0.138(15) 0.21(2) -0.052(14) 0.025(18) 0.053(15)
C18 0.149(16) 0.123(12) 0.183(18) -0.021(11) 0.044(16) -0.024(13)
C17 0.19(2) 0.103(12) 0.138(15) -0.029(11) 0.007(17) 0.008(15)
C16 0.15(2) 0.145(16) 0.18(2) -0.021(15) 0.002(19) -0.018(16)
C15 0.145(17) 0.167(16) 0.162(17) 0.031(12) 0.000(16) -0.019(15)
C14 0.26(2) 0.124(14) 0.22(2) -0.042(15) 0.04(2) 0.006(16)
C13 0.21(2) 0.135(15) 0.110(14) -0.033(11) 0.053(16) -0.022(16)

loop_
_atom_type_symbol
_atom_type_description
_atom_type_scat_dispersion_real
_atom_type_scat_dispersion_imag
_atom_type_scat_source
C C 0.0192 0.0096 'International Tables Vol C Tables 4.2.6.8 and 6.1.1.4'
Co Co -2.3068 3.6060 'International Tables Vol C Tables 4.2.6.8 and 6.1.1.4'
N N 0.0330 0.0189 'International Tables Vol C Tables 4.2.6.8 and 6.1.1.4'
O O 0.0517 0.0336 'International Tables Vol C Tables 4.2.6.8 and 6.1.1.4'
H H 0.0000 0.0000 'International Tables Vol C Tables 4.2.6.8 and 6.1.1.4'

loop_
_geom_angle_atom_site_label_1
_geom_angle_atom_site_label_2
_geom_angle_atom_site_label_3
_geom_angle
N3 Co1 N1 176.8(8)
N3 Co1 N2 97.1(10)
N1 Co1 N2 80.9(10)
N3 Co1 N4 82.5(9)
N1 Co1 N4 99.5(10)
N2 Co1 N4 176.7(6)
N3 Co1 N8 90.5(5)
N1 Co1 N8 91.9(5)
N2 Co1 N8 90.1(5)
N4 Co1 N8 93.2(5)
N3 Co1 C10A 92.2(4)
N1 Co1 C10A 85.3(4)
N2 Co1 C10A 88.1(4)
N4 Co1 C10A 88.7(4)
N8 Co1 C10A 176.9(4)
N3 Co1 C9 90.9(9)
N1 Co1 C9 86.7(9)
N2 Co1 C9 88.5(9)
N4 Co1 C9 88.2(9)
N8 Co1 C9 178.2(9)
N1 C1 C2 112(2)
N1 C1 C5 123.4(18)
C2 C1 C5 124(2)
C1 N1 O1 122.7(18)
C1 N1 Co1 116.2(14)
O1 N1 Co1 119.7(16)
N1 O1 H1 108(4)
C37 N8 C36 115.8(13)
C37 N8 Co1 123.2(11)
C36 N8 Co1 120.7(11)
C4 C8 H8A 109.5
C4 C8 H8AB 109.5
H8A C8 H8AB 109.5
C4 C8 H8AC 109.5
H8A C8 H8AC 109.5
H8AB C8 H8AC 109.5
C33 O8 C32 116.0(13)
C30 N7 C31 117.9(16)
C30 N7 C21 107.0(17)
C31 N7 C21 118.0(15)
C3 C7 H7A 109.5
C3 C7 H7AB 109.5
H7A C7 H7AB 109.5
C3 C7 H7AC 109.5
H7A C7 H7AC 109.5
H7AB C7 H7AC 109.5
C16 O7 C21 122(2)
O5 N6 O6 139(3)
O5 N6 C13 108(2)
O6 N6 C13 113(2)
C2 C6 H6A 109.5
C2 C6 H6AB 109.5
H6A C6 H6AB 109.5
C2 C6 H6AC 109.5
H6A C6 H6AC 109.5
H6AB C6 H6AC 109.5
C1 C5 H5A 109.5
C1 C5 H5AB 109.5
H5A C5 H5AB 109.5
C1 C5 H5AC 109.5
H5A C5 H5AC 109.5
H5AB C5 H5AC 109.5
N4 O4 H1 105(2)
N4 C4 C3 112(2)
N4 C4 C8 114(2)
C3 C4 C8 133(2)
C4 N4 O4 128(2)
C4 N4 Co1 111.1(17)
O4 N4 Co1 119.7(16)
N3 O3 H2 96(9)
N3 C3 C4 118(2)
N3 C3 C7 129.2(16)
C4 C3 C7 112(2)
C3 N3 O3 117.9(16)
C3 N3 Co1 115.7(14)
O3 N3 Co1 126.1(13)
N2 O2 H2 98(7)
N2 C2 C1 117(3)
N2 C2 C6 119(2)
C1 C2 C6 124(3)
C2 N2 O2 126(2)
C2 N2 Co1 113(2)
O2 N2 Co1 121.0(16)
C10 C9 Co1 113.5(13)
C10 C9 H9AA 108.9
Co1 C9 H9AA 108.9
C10 C9 H9AB 108.9
Co1 C9 H9AB 108.9
H9AA C9 H9AB 107.7
C11 C10 C9 108.5(9)
C11 C10 H10A 110.0
C9 C10 H10A 110.0
C11 C10 H10B 110.0
C9 C10 H10B 110.0
H10A C10 H10B 108.4
N5 C11 C10 167.7(5)
C10A C9A H9A 109.5
C10A C9A H9B 109.5
H9A C9A H9B 109.5
C10A C9A H9C 109.5
H9A C9A H9C 109.5
H9B C9A H9C 109.5
C9A C10A C11A 111.7(14)
C9A C10A Co1 131.1(15)
C11A C10A Co1 117.1(3)
C9A C10A H10C 90.9
C11A C10A H10C 90.9
Co1 C10A H10C 90.9
N5A C11A C10A 167.7(5)
C34 C38 C37 117.6(14)
C34 C38 H38 121.2
C37 C38 H38 121.2
N8 C37 C38 124.8(14)
N8 C37 H37 117.6
C38 C37 H37 117.6
N8 C36 C35 122.1(15)
N8 C36 H36 119.0
C35 C36 H36 119.0
C34 C35 C36 122.3(15)
C34 C35 H35 118.9
C36 C35 H35 118.9
C35 C34 C38 115.3(15)
C35 C34 C33 126.4(17)
C38 C34 C33 117.8(16)
O9 C33 O8 124.9(17)
O9 C33 C34 119.2(19)
O8 C33 C34 115.7(17)
C31 C32 O8 112.8(15)
C31 C32 H32A 109.0
O8 C32 H32A 109.0
C31 C32 H32B 109.0
O8 C32 H32B 109.0
H32A C32 H32B 107.8
N7 C31 C32 107.5(15)
N7 C31 H31A 110.2
C32 C31 H31A 110.2
N7 C31 H31B 110.2
C32 C31 H31B 110.2
H31A C31 H31B 108.5
C25 C30 C29 122(2)
C25 C30 N7 109.6(19)
C29 C30 N7 128(2)
C28 C29 C30 116.0(18)
C28 C29 H29 122.0
C30 C29 H29 122.0
C29 C28 C27 120.1(17)
C29 C28 H28 120.0
C27 C28 H28 120.0
C26 C27 C28 121.4(19)
C26 C27 H27 119.3
C28 C27 H27 119.3
C27 C26 C25 119.9(19)
C27 C26 H26 120.0
C25 C26 H26 120.0
C30 C25 C26 120(2)
C30 C25 C22 108(2)
C26 C25 C22 132(2)
C22 C24 H24A 109.5
C22 C24 H24B 109.5
H24A C24 H24B 109.5
C22 C24 H24C 109.5
H24A C24 H24C 109.5
H24B C24 H24C 109.5
C22 C23 H23A 109.5
C22 C23 H23B 109.5
H23A C23 H23B 109.5
C22 C23 H23C 109.5
H23A C23 H23C 109.5
H23B C23 H23C 109.5
C25 C22 C23 113.6(19)
C25 C22 C21 102.8(19)
C23 C22 C21 110.5(17)
C25 C22 C24 112.7(18)
C23 C22 C24 105.8(18)
C21 C22 C24 111.6(19)
O7 C21 C20 115.1(18)
O7 C21 N7 109.3(17)
C20 C21 N7 109.3(19)
O7 C21 C22 108.9(19)
C20 C21 C22 115(2)
N7 C21 C22 97.9(16)
C19 C20 C21 124(2)
C19 C20 H20 118.1
C21 C20 H20 118.1
C20 C19 C17 117(3)
C20 C19 H19 121.5
C17 C19 H19 121.5
C13 C18 C17 116(2)
C13 C18 H18 121.9
C17 C18 H18 121.9
C16 C17 C19 122(3)
C16 C17 C18 116(3)
C19 C17 C18 122(3)
C15 C16 O7 115(3)
C15 C16 C17 126(3)
O7 C16 C17 118(3)
C16 C15 C14 120(3)
C16 C15 H15 119.8
C14 C15 H15 119.8
C15 C14 C13 114(2)
C15 C14 H14 122.9
C13 C14 H14 122.9
C18 C13 C14 126(2)
C18 C13 N6 116(2)
C14 C13 N6 118(3)

loop_
_geom_bond_atom_site_label_1
_geom_bond_atom_site_label_2
_geom_bond_distance
Co1 N3 1.838(15)
Co1 N1 1.875(15)
Co1 N2 1.94(2)
Co1 N4 1.968(17)
Co1 N8 2.023(10)
Co1 C10A 2.026(5)
Co1 C9 2.13(3)
C1 N1 1.26(2)
C1 C2 1.43(3)
C1 C5 1.48(2)
N1 O1 1.372(17)
O1 H1 1.04(2)
N8 C37 1.326(15)
N8 C36 1.348(17)
C8 C4 1.48(2)
C8 H8A 0.9800
C8 H8AB 0.9800
C8 H8AC 0.9800
O8 C33 1.293(19)
O8 C32 1.497(16)
N7 C30 1.413(19)
N7 C31 1.438(18)
N7 C21 1.467(19)
C7 C3 1.55(2)
C7 H7A 0.9800
C7 H7AB 0.9800
C7 H7AC 0.9800
O7 C16 1.36(3)
O7 C21 1.41(2)
N6 O5 1.23(2)
N6 O6 1.28(2)
N6 C13 1.62(3)
C6 C2 1.56(3)
C6 H6A 0.9800
C6 H6AB 0.9800
C6 H6AC 0.9800
C5 H5A 0.9800
C5 H5AB 0.9800
C5 H5AC 0.9800
O9 C33 1.220(17)
O4 N4 1.338(18)
O4 H1 1.45(2)
C4 N4 1.28(2)
C4 C3 1.46(2)
O3 N3 1.344(16)
O3 H2 1.044(19)
C3 N3 1.201(16)
O2 N2 1.37(2)
O2 H2 1.435(19)
C2 N2 1.23(2)
N5 C11 1.201(4)
C9 C10 1.72(3)
C9 H9AA 0.9900
C9 H9AB 0.9900
C10 C11 1.443(4)
C10 H10A 0.9900
C10 H10B 0.9900
C9A C10A 1.25(3)
C9A H9A 0.9800
C9A H9B 0.9800
C9A H9C 0.9800
C10A C11A 1.443(4)
C10A H10C 1.0000
C11A N5A 1.201(4)
C38 C34 1.416(19)
C38 C37 1.429(19)
C38 H38 0.9500
C37 H37 0.9500
C36 C35 1.395(18)
C36 H36 0.9500
C35 C34 1.360(18)
C35 H35 0.9500
C34 C33 1.46(2)
C32 C31 1.50(2)
C32 H32A 0.9900
C32 H32B 0.9900
C31 H31A 0.9900
C31 H31B 0.9900
C30 C25 1.34(2)
C30 C29 1.41(2)
C29 C28 1.38(2)
C29 H29 0.9500
C28 C27 1.43(2)
C28 H28 0.9500
C27 C26 1.29(2)
C27 H27 0.9500
C26 C25 1.39(2)
C26 H26 0.9500
C25 C22 1.47(2)
C24 C22 1.59(3)
C24 H24A 0.9800
C24 H24B 0.9800
C24 H24C 0.9800
C23 C22 1.52(2)
C23 H23A 0.9800
C23 H23B 0.9800
C23 H23C 0.9800
C22 C21 1.55(2)
C21 C20 1.42(2)
C20 C19 1.36(2)
C20 H20 0.9500
C19 C17 1.40(3)
C19 H19 0.9500
C18 C13 1.39(3)
C18 C17 1.45(2)
C18 H18 0.9500
C17 C16 1.39(3)
C16 C15 1.32(2)
C15 C14 1.41(3)
C15 H15 0.9500
C14 C13 1.42(3)
C14 H14 0.9500

loop_
_geom_torsion_atom_site_label_1
_geom_torsion_atom_site_label_2
_geom_torsion_atom_site_label_3
_geom_torsion_atom_site_label_4
_geom_torsion
C2 C1 N1 O1 175.0(12)
C5 C1 N1 O1 -8(3)
C2 C1 N1 Co1 8(2)
C5 C1 N1 Co1 -175.0(11)
N2 Co1 N1 C1 -8.7(13)
N4 Co1 N1 C1 174.6(13)
N8 Co1 N1 C1 81.1(14)
C10A Co1 N1 C1 -97.5(14)
C9 Co1 N1 C1 -97.8(15)
N2 Co1 N1 O1 -175.8(11)
N4 Co1 N1 O1 7.5(11)
N8 Co1 N1 O1 -86.0(10)
C10A Co1 N1 O1 95.4(10)
C9 Co1 N1 O1 95.1(12)
C3 C4 N4 O4 -178.0(12)
C8 C4 N4 O4 9(3)
C3 C4 N4 Co1 -9.8(18)
C8 C4 N4 Co1 177.4(10)
N4 C4 C3 N3 11(2)
C8 C4 C3 N3 -177.8(17)
N4 C4 C3 C7 -177.1(14)
C8 C4 C3 C7 -6(2)
C4 C3 N3 O3 179.5(11)
C7 C3 N3 O3 9(2)
C4 C3 N3 Co1 -6(2)
C7 C3 N3 Co1 -176.5(11)
N2 Co1 N3 C3 -176.1(13)
N4 Co1 N3 C3 0.6(13)
N8 Co1 N3 C3 93.8(13)
C10A Co1 N3 C3 -87.7(13)
C9 Co1 N3 C3 -87.4(15)
N2 Co1 N3 O3 -2.6(12)
N4 Co1 N3 O3 174.1(12)
N8 Co1 N3 O3 -92.7(12)
C10A Co1 N3 O3 85.8(11)
C9 Co1 N3 O3 86.1(13)
N1 C1 C2 N2 -2(3)
C5 C1 C2 N2 -178.6(16)
N1 C1 C2 C6 173.9(16)
C5 C1 C2 C6 -3(3)
C1 C2 N2 O2 -175.8(13)
C6 C2 N2 O2 8(3)
C1 C2 N2 Co1 -5(2)
C6 C2 N2 Co1 178.9(11)
Co1 C9 C10 C11 170.5(11)
C9 C10 C11 N5 119(3)
C9A C10A C11A N5A 141(3)
Co1 C10A C11A N5A -42(2)
C36 N8 C37 C38 -7(2)
Co1 N8 C37 C38 179.8(13)
C34 C38 C37 N8 9(3)
C37 N8 C36 C35 9(2)
Co1 N8 C36 C35 -177.5(12)
N8 C36 C35 C34 -14(3)
C36 C35 C34 C38 15(2)
C36 C35 C34 C33 -172.7(17)
C37 C38 C34 C35 -13(2)
C37 C38 C34 C33 174.9(17)
C32 O8 C33 O9 8(3)
C32 O8 C33 C34 -166.9(15)
C35 C34 C33 O9 12(3)
C38 C34 C33 O9 -176.1(18)
C35 C34 C33 O8 -172.2(17)
C38 C34 C33 O8 -1(3)
C33 O8 C32 C31 90(2)
C30 N7 C31 C32 103.6(19)
C21 N7 C31 C32 -125.4(19)
O8 C32 C31 N7 -179.4(12)
C31 N7 C30 C25 160.1(18)
C21 N7 C30 C25 24(2)
C31 N7 C30 C29 -30(3)
C21 N7 C30 C29 -166.1(18)
C25 C30 C29 C28 -4(3)
N7 C30 C29 C28 -172.7(18)
C30 C29 C28 C27 1(3)
C29 C28 C27 C26 -2(3)
C28 C27 C26 C25 5(3)
C29 C30 C25 C26 8(3)
N7 C30 C25 C26 177.9(18)
C29 C30 C25 C22 -169.8(18)
N7 C30 C25 C22 1(2)
C27 C26 C25 C30 -8(3)
C27 C26 C25 C22 169(2)
C30 C25 C22 C23 -142.8(19)
C26 C25 C22 C23 40(3)
C30 C25 C22 C21 -23(2)
C26 C25 C22 C21 160(2)
C30 C25 C22 C24 97(2)
C26 C25 C22 C24 -80(3)
C16 O7 C21 C20 -15(2)
C16 O7 C21 N7 108.0(19)
C16 O7 C21 C22 -146.2(17)
C30 N7 C21 O7 77.2(19)
C31 N7 C21 O7 -59(2)
C30 N7 C21 C20 -156.0(18)
C31 N7 C21 C20 68(3)
C30 N7 C21 C22 -36(2)
C31 N7 C21 C22 -171.8(18)
C25 C22 C21 O7 -79(2)
C23 C22 C21 O7 43(2)
C24 C22 C21 O7 160.5(17)
C25 C22 C21 C20 151(2)
C23 C22 C21 C20 -88(2)
C24 C22 C21 C20 30(3)
C25 C22 C21 N7 35(2)
C23 C22 C21 N7 156.6(17)
C24 C22 C21 N7 -86(2)
O7 C21 C20 C19 12(3)
N7 C21 C20 C19 -111(2)
C22 C21 C20 C19 140(2)
C21 C20 C19 C17 -6(3)
C20 C19 C17 C16 1(3)
C20 C19 C17 C18 178.8(16)
C13 C18 C17 C16 -6(2)
C13 C18 C17 C19 176.2(16)
C21 O7 C16 C15 -178.6(17)
C21 O7 C16 C17 12(3)
C19 C17 C16 C15 -173(2)
C18 C17 C16 C15 10(3)
C19 C17 C16 O7 -5(3)
C18 C17 C16 O7 177.8(15)
O7 C16 C15 C14 178.4(16)
C17 C16 C15 C14 -13(3)
C16 C15 C14 C13 12(3)
C17 C18 C13 C14 7(3)
C17 C18 C13 N6 178.8(12)
C15 C14 C13 C18 -10(3)
C15 C14 C13 N6 178.8(14)
O5 N6 C13 C18 -176.8(17)
O6 N6 C13 C18 -1(2)
O5 N6 C13 C14 -5(2)
O6 N6 C13 C14 170.7(18)
